data_7044923
loop_
_publ_author_name
'Bergmann, Larissa'
'Braun, Carolin'
'Nieger, Martin'
'Br\"ase, Stefan'

_publ_section_title
;
 The coordination- and photochemistry of copper(i) complexes: variation of
 N^N ligands from imidazole to tetrazole.
;
_journal_issue 2
_journal_name_full 'Dalton transactions (Cambridge, England : 2003)'
_journal_page_first 608
_journal_page_last 621
_journal_paper_doi 10.1039/c7dt03682e
_journal_volume 47
_journal_year 2018
_chemical_formula_moiety 'C74 H62 Cu2 N6 P4, 2(F6 P), 2(C4 H10 O)'
_chemical_formula_sum 'C82 H82 Cu2 F12 N6 O2 P6'
_chemical_formula_weight 1724.44
_space_group_IT_number 14
_space_group_name_Hall '-P 2yn'
_space_group_name_H-M_alt 'P 1 21/n 1'
_symmetry_cell_setting monoclinic
_symmetry_space_group_name_Hall '-P 2yn'
_symmetry_space_group_name_H-M 'P 1 21/n 1'
_atom_sites_solution_hydrogens geom
_atom_sites_solution_primary direct
_atom_sites_solution_secondary difmap
_audit_creation_method SHELXL-97
_audit_update_record
;
2015-02-03 deposited with the CCDC.
2017-12-01 downloaded from the CCDC.
;
_cell_angle_alpha 90.00
_cell_angle_beta 108.60(1)
_cell_angle_gamma 90.00
_cell_formula_units_Z 2
_cell_length_a 15.024(1)
_cell_length_b 14.129(2)
_cell_length_c 19.206(2)
_cell_measurement_reflns_used 154
_cell_measurement_temperature 123(2)
_cell_measurement_theta_max 25.0
_cell_measurement_theta_min 2.5
_cell_volume 3864.0(8)
_computing_cell_refinement EVALCCD
_computing_data_collection Collect
_computing_data_reduction EVALCCD
_computing_molecular_graphics XP
_computing_publication_material 'SHELXL-97 (Sheldrick, 1997)'
_computing_structure_refinement 'SHELXL-97 (Sheldrick, 1997)'
_computing_structure_solution 'SHELXS-97 (Sheldrick, 1990)'
_diffrn_ambient_temperature 123(2)
_diffrn_measured_fraction_theta_full 0.998
_diffrn_measured_fraction_theta_max 0.998
_diffrn_measurement_device_type 'Bruker-Nonius KappaCCD'
_diffrn_measurement_method 'rotation in phi and omega, 1 deg.'
_diffrn_radiation_monochromator graphite
_diffrn_radiation_source 'fine-focus sealed tube'
_diffrn_radiation_type MoK\a
_diffrn_radiation_wavelength 0.71073
_diffrn_reflns_av_R_equivalents 0.0406
_diffrn_reflns_av_sigmaI/netI 0.0310
_diffrn_reflns_limit_h_max 19
_diffrn_reflns_limit_h_min -19
_diffrn_reflns_limit_k_max 18
_diffrn_reflns_limit_k_min -18
_diffrn_reflns_limit_l_max 24
_diffrn_reflns_limit_l_min -24
_diffrn_reflns_number 53397
_diffrn_reflns_theta_full 27.48
_diffrn_reflns_theta_max 27.48
_diffrn_reflns_theta_min 3.02
_exptl_absorpt_coefficient_mu 0.756
_exptl_absorpt_correction_T_max 0.9281
_exptl_absorpt_correction_T_min 0.6397
_exptl_absorpt_correction_type multi-scan
_exptl_absorpt_process_details 'SADABS (Sheldrick, 2008)'
_exptl_crystal_colour 'pale yellow'
_exptl_crystal_density_diffrn 1.482
_exptl_crystal_density_method 'not measured'
_exptl_crystal_description blocks
_exptl_crystal_F_000 1776
_exptl_crystal_size_max 0.35
_exptl_crystal_size_mid 0.15
_exptl_crystal_size_min 0.10
_refine_diff_density_max 1.239
_refine_diff_density_min -0.686
_refine_diff_density_rms 0.083
_refine_ls_extinction_method none
_refine_ls_goodness_of_fit_ref 1.026
_refine_ls_hydrogen_treatment mixed
_refine_ls_matrix_type full
_refine_ls_number_parameters 499
_refine_ls_number_reflns 8841
_refine_ls_number_restraints 100
_refine_ls_restrained_S_all 1.032
_refine_ls_R_factor_all 0.0686
_refine_ls_R_factor_gt 0.0519
_refine_ls_shift/su_max 0.001
_refine_ls_shift/su_mean 0.000
_refine_ls_structure_factor_coef Fsqd
_refine_ls_weighting_details 'calc w=1/[\s^2^(Fo^2^)+(0.0700P)^2^+6.6300P] where P=(Fo^2^+2Fc^2^)/3'
_refine_ls_weighting_scheme calc
_refine_ls_wR_factor_gt 0.1323
_refine_ls_wR_factor_ref 0.1450
_reflns_number_gt 7092
_reflns_number_total 8841
_reflns_threshold_expression >2sigma(I)
_cod_data_source_file c7dt03682e2.cif
_cod_data_source_block sb324_hy_compound_4-PF6
_cod_depositor_comments 'Adding full bibliography for 7044915--7044926.cif.'
_cod_original_cell_volume 3864.0(7)
_cod_original_sg_symbol_H-M 'P 21/n'
_cod_database_code 7044923

loop_
_symmetry_equiv_pos_as_xyz
'x, y, z'
'-x+1/2, y+1/2, -z+1/2'
'-x, -y, -z'
'x-1/2, -y-1/2, z-1/2'

loop_
_atom_site_label
_atom_site_type_symbol
_atom_site_fract_x
_atom_site_fract_y
_atom_site_fract_z
_atom_site_U_iso_or_equiv
_atom_site_adp_type
_atom_site_occupancy
_atom_site_symmetry_multiplicity
_atom_site_calc_flag
_atom_site_refinement_flags
Cu1 Cu 0.38711(2) 0.42290(3) 0.532853(18) 0.02515(11) Uani 1 1 d .
P1 P 0.34752(5) 0.39564(5) 0.41360(4) 0.02218(15) Uani 1 1 d .
P2 P 0.47311(5) 0.55370(5) 0.37995(4) 0.02219(15) Uani 1 1 d .
C1 C 0.4214(2) 0.4349(2) 0.35941(16) 0.0272(6) Uani 1 1 d .
H1A H 0.3832 0.4330 0.3068 0.033 Uiso 1 1 calc R
H1B H 0.4731 0.3888 0.3666 0.033 Uiso 1 1 calc R
C2 C 0.3379(2) 0.2682(2) 0.39778(15) 0.0259(6) Uani 1 1 d .
C3 C 0.2560(2) 0.2240(2) 0.39918(16) 0.0307(6) Uani 1 1 d .
H3 H 0.2068 0.2608 0.4065 0.037 Uiso 1 1 calc R
C4 C 0.2449(2) 0.1279(2) 0.39008(17) 0.0356(7) Uani 1 1 d .
H4 H 0.1883 0.0987 0.3909 0.043 Uiso 1 1 calc R
C5 C 0.3154(3) 0.0740(2) 0.37988(19) 0.0399(8) Uani 1 1 d .
H5 H 0.3078 0.0075 0.3735 0.048 Uiso 1 1 calc R
C6 C 0.3971(3) 0.1163(2) 0.3789(2) 0.0410(8) Uani 1 1 d .
H6 H 0.4462 0.0788 0.3721 0.049 Uiso 1 1 calc R
C7 C 0.4088(2) 0.2131(2) 0.38772(17) 0.0324(6) Uani 1 1 d .
H7 H 0.4657 0.2418 0.3869 0.039 Uiso 1 1 calc R
C8 C 0.2304(2) 0.4299(2) 0.35720(16) 0.0278(6) Uani 1 1 d .
C9 C 0.1948(2) 0.4010(2) 0.28463(17) 0.0349(7) Uani 1 1 d .
H9 H 0.2333 0.3663 0.2628 0.042 Uiso 1 1 calc R
C10 C 0.1037(3) 0.4226(3) 0.2442(2) 0.0468(9) Uani 1 1 d .
H10 H 0.0793 0.4028 0.1945 0.056 Uiso 1 1 calc R
C11 C 0.0480(3) 0.4724(3) 0.2753(3) 0.0574(11) Uani 1 1 d .
H11 H -0.0148 0.4871 0.2469 0.069 Uiso 1 1 calc R
C12 C 0.0821(3) 0.5012(3) 0.3466(2) 0.0542(10) Uani 1 1 d .
H12 H 0.0432 0.5359 0.3679 0.065 Uiso 1 1 calc R
C13 C 0.1734(2) 0.4795(2) 0.3877(2) 0.0387(7) Uani 1 1 d .
H13 H 0.1970 0.4992 0.4376 0.046 Uiso 1 1 calc R
C14 C 0.37890(19) 0.6332(2) 0.38016(15) 0.0258(6) Uani 1 1 d .
C15 C 0.3929(2) 0.6958(2) 0.43779(18) 0.0374(7) Uani 1 1 d .
H15 H 0.4495 0.6935 0.4780 0.045 Uiso 1 1 calc R
C16 C 0.3250(3) 0.7620(3) 0.4373(2) 0.0535(10) Uani 1 1 d .
H16 H 0.3355 0.8057 0.4767 0.064 Uiso 1 1 calc R
C17 C 0.2429(3) 0.7645(3) 0.3803(2) 0.0516(10) Uani 1 1 d .
H17 H 0.1958 0.8092 0.3806 0.062 Uiso 1 1 calc R
C18 C 0.2278(2) 0.7026(3) 0.3224(2) 0.0423(8) Uani 1 1 d .
H18 H 0.1704 0.7046 0.2829 0.051 Uiso 1 1 calc R
C19 C 0.2958(2) 0.6378(2) 0.32173(17) 0.0320(6) Uani 1 1 d .
H19 H 0.2860 0.5961 0.2812 0.038 Uiso 1 1 calc R
C20 C 0.49202(19) 0.5846(2) 0.29347(15) 0.0265(6) Uani 1 1 d .
C21 C 0.4820(2) 0.6769(2) 0.26919(16) 0.0310(6) Uani 1 1 d .
H21 H 0.4584 0.7231 0.2946 0.037 Uiso 1 1 calc R
C22 C 0.5059(2) 0.7027(3) 0.20824(18) 0.0395(7) Uani 1 1 d .
H22 H 0.4982 0.7664 0.1917 0.047 Uiso 1 1 calc R
C23 C 0.5407(3) 0.6368(3) 0.17144(19) 0.0446(8) Uani 1 1 d .
H23 H 0.5570 0.6548 0.1294 0.054 Uiso 1 1 calc R
C24 C 0.5518(3) 0.5451(3) 0.19535(19) 0.0450(8) Uani 1 1 d .
H24 H 0.5764 0.4995 0.1700 0.054 Uiso 1 1 calc R
C25 C 0.5274(2) 0.5182(2) 0.25648(17) 0.0349(7) Uani 1 1 d .
H25 H 0.5350 0.4543 0.2728 0.042 Uiso 1 1 calc R
N26 N 0.33409(19) 0.3145(2) 0.58171(14) 0.0356(6) Uani 1 1 d .
C27 C 0.3393(2) 0.2195(2) 0.59556(18) 0.0385(7) Uani 1 1 d .
C28 C 0.3837(2) 0.1498(3) 0.56900(18) 0.0420(8) Uani 1 1 d .
H28 H 0.4199 0.1639 0.5378 0.050 Uiso 1 1 calc R
C29 C 0.3727(3) 0.0586(3) 0.5901(2) 0.0530(10) Uani 1 1 d .
H29 H 0.4018 0.0085 0.5723 0.064 Uiso 1 1 calc R
C30 C 0.3209(3) 0.0369(3) 0.6363(3) 0.0644(13) Uani 1 1 d .
H30 H 0.3139 -0.0274 0.6481 0.077 Uiso 1 1 calc R
C31 C 0.2796(3) 0.1065(3) 0.6651(3) 0.0628(12) Uani 1 1 d .
H31 H 0.2457 0.0922 0.6979 0.075 Uiso 1 1 calc R
C32 C 0.2895(2) 0.1981(3) 0.6442(2) 0.0450(8) Uani 1 1 d .
N33 N 0.2555(2) 0.2823(3) 0.6591(2) 0.0536(9) Uani 1 1 d D
H33 H 0.223(3) 0.290(3) 0.691(2) 0.064 Uiso 1 1 d D
C34 C 0.2824(2) 0.3506(3) 0.62033(18) 0.0380(7) Uani 1 1 d .
C35 C 0.2563(2) 0.4480(3) 0.6163(2) 0.0429(8) Uani 1 1 d .
C36 C 0.1961(3) 0.4861(3) 0.6496(3) 0.0572(11) Uani 1 1 d .
H36 H 0.1735 0.4479 0.6811 0.069 Uiso 1 1 calc R
C37 C 0.1689(3) 0.5777(3) 0.6379(3) 0.0672(13) Uani 1 1 d .
H37 H 0.1268 0.6042 0.6605 0.081 Uiso 1 1 calc R
C38 C 0.2036(3) 0.6319(3) 0.5923(3) 0.0617(11) Uani 1 1 d .
H38 H 0.1850 0.6959 0.5817 0.074 Uiso 1 1 calc R
C39 C 0.2657(3) 0.5899(3) 0.5628(2) 0.0446(8) Uani 1 1 d .
H39 H 0.2912 0.6276 0.5328 0.054 Uiso 1 1 calc R
N40 N 0.29276(18) 0.4990(2) 0.57359(15) 0.0373(6) Uani 1 1 d .
P3 P 0.08514(8) 0.26544(8) 0.76761(8) 0.0651(4) Uani 1 1 d .
F1 F 0.1883(2) 0.3050(2) 0.7957(2) 0.0952(11) Uani 1 1 d U
F2 F -0.01710(18) 0.2243(2) 0.73609(19) 0.0896(11) Uani 1 1 d U
F3 F 0.12360(18) 0.17965(17) 0.73242(16) 0.0663(7) Uani 1 1 d U
F4 F 0.0463(3) 0.3509(2) 0.8003(3) 0.1234(17) Uani 1 1 d U
F5 F 0.09887(17) 0.20692(19) 0.83979(15) 0.0661(7) Uani 1 1 d U
F6 F 0.0713(3) 0.3231(3) 0.6937(2) 0.1232(17) Uani 1 1 d U
O1E O 0.5411(3) 0.7008(3) 0.0020(2) 0.0894(11) Uani 1 1 d DU
C1E C 0.5550(5) 0.6196(5) -0.0322(3) 0.0961(17) Uani 1 1 d DU
H1E1 H 0.5489 0.6342 -0.0839 0.115 Uiso 1 1 calc R
H1E2 H 0.5055 0.5733 -0.0323 0.115 Uiso 1 1 calc R
C2E C 0.6418(5) 0.5790(5) 0.0013(4) 0.111(2) Uani 1 1 d DU
H2E1 H 0.6476 0.5210 -0.0249 0.166 Uiso 1 1 calc R
H2E2 H 0.6482 0.5637 0.0524 0.166 Uiso 1 1 calc R
H2E3 H 0.6913 0.6236 0.0001 0.166 Uiso 1 1 calc R
C3E C 0.4507(4) 0.7385(6) -0.0224(4) 0.1104(19) Uani 1 1 d DU
H3E1 H 0.4304 0.7451 -0.0766 0.133 Uiso 1 1 calc R
H3E2 H 0.4069 0.6946 -0.0099 0.133 Uiso 1 1 calc R
C4E C 0.4471(5) 0.8262(6) 0.0091(4) 0.122(2) Uani 1 1 d DU
H4E1 H 0.3828 0.8509 -0.0092 0.182 Uiso 1 1 calc R
H4E2 H 0.4897 0.8701 -0.0040 0.182 Uiso 1 1 calc R
H4E3 H 0.4661 0.8196 0.0626 0.182 Uiso 1 1 calc R

loop_
_atom_site_aniso_label
_atom_site_aniso_U_11
_atom_site_aniso_U_22
_atom_site_aniso_U_33
_atom_site_aniso_U_23
_atom_site_aniso_U_13
_atom_site_aniso_U_12
Cu1 0.02232(18) 0.0331(2) 0.02181(18) -0.00106(13) 0.00960(13) -0.00432(13)
P1 0.0205(3) 0.0253(3) 0.0215(3) -0.0002(3) 0.0078(3) -0.0015(3)
P2 0.0218(3) 0.0275(4) 0.0192(3) -0.0008(3) 0.0093(3) -0.0024(3)
C1 0.0274(14) 0.0302(15) 0.0277(14) -0.0033(11) 0.0142(12) -0.0043(11)
C2 0.0309(14) 0.0259(14) 0.0204(12) 0.0004(10) 0.0076(11) -0.0010(11)
C3 0.0309(15) 0.0313(15) 0.0290(14) 0.0036(12) 0.0083(12) -0.0012(12)
C4 0.0402(17) 0.0316(16) 0.0329(16) 0.0024(13) 0.0088(14) -0.0092(13)
C5 0.055(2) 0.0278(16) 0.0360(17) -0.0027(13) 0.0138(15) -0.0051(14)
C6 0.052(2) 0.0322(17) 0.0439(19) -0.0029(14) 0.0222(16) 0.0054(15)
C7 0.0341(16) 0.0317(16) 0.0348(16) -0.0016(12) 0.0158(13) -0.0006(12)
C8 0.0230(13) 0.0279(14) 0.0306(14) 0.0062(11) 0.0058(11) -0.0027(11)
C9 0.0370(16) 0.0305(16) 0.0317(16) 0.0048(12) 0.0030(13) -0.0070(13)
C10 0.045(2) 0.0404(19) 0.0401(19) 0.0131(15) -0.0081(16) -0.0126(16)
C11 0.0285(17) 0.059(2) 0.070(3) 0.025(2) -0.0054(18) -0.0009(17)
C12 0.0303(17) 0.061(2) 0.069(3) 0.018(2) 0.0126(18) 0.0140(17)
C13 0.0287(15) 0.0425(18) 0.0438(18) 0.0062(15) 0.0099(14) 0.0041(13)
C14 0.0269(14) 0.0280(14) 0.0268(14) 0.0033(11) 0.0144(11) 0.0012(11)
C15 0.0445(18) 0.0360(17) 0.0325(16) -0.0014(13) 0.0134(14) 0.0086(14)
C16 0.073(3) 0.044(2) 0.048(2) -0.0062(17) 0.025(2) 0.0181(19)
C17 0.051(2) 0.050(2) 0.060(2) 0.0141(19) 0.0278(19) 0.0248(18)
C18 0.0345(17) 0.0437(19) 0.049(2) 0.0167(16) 0.0142(15) 0.0067(14)
C19 0.0289(15) 0.0344(16) 0.0331(15) 0.0057(13) 0.0106(12) -0.0007(12)
C20 0.0242(13) 0.0367(16) 0.0206(13) -0.0008(11) 0.0099(11) -0.0047(11)
C21 0.0322(15) 0.0368(16) 0.0272(14) -0.0001(12) 0.0139(12) -0.0041(12)
C22 0.0451(19) 0.0437(19) 0.0341(17) 0.0093(14) 0.0187(15) -0.0033(15)
C23 0.054(2) 0.056(2) 0.0321(17) 0.0032(15) 0.0259(16) -0.0063(17)
C24 0.055(2) 0.053(2) 0.0374(18) -0.0078(16) 0.0291(17) -0.0025(17)
C25 0.0418(17) 0.0395(17) 0.0305(15) -0.0018(13) 0.0214(14) -0.0017(14)
N26 0.0336(14) 0.0411(15) 0.0311(13) 0.0022(11) 0.0088(11) -0.0096(11)
C27 0.0308(16) 0.0439(19) 0.0346(16) 0.0083(14) 0.0017(13) -0.0056(14)
C28 0.0405(18) 0.047(2) 0.0311(16) 0.0062(14) 0.0015(14) 0.0056(15)
C29 0.043(2) 0.048(2) 0.055(2) 0.0143(18) -0.0028(18) 0.0054(16)
C30 0.045(2) 0.049(2) 0.089(3) 0.036(2) 0.009(2) -0.0011(18)
C31 0.047(2) 0.065(3) 0.076(3) 0.033(2) 0.019(2) 0.001(2)
C32 0.0302(16) 0.051(2) 0.054(2) 0.0161(17) 0.0139(16) -0.0033(15)
N33 0.0444(18) 0.063(2) 0.064(2) 0.0182(17) 0.0323(16) 0.0006(15)
C34 0.0263(15) 0.057(2) 0.0357(17) 0.0042(15) 0.0170(13) -0.0058(14)
C35 0.0310(16) 0.058(2) 0.0442(19) -0.0017(16) 0.0187(15) -0.0023(15)
C36 0.050(2) 0.069(3) 0.067(3) -0.006(2) 0.039(2) -0.001(2)
C37 0.056(3) 0.066(3) 0.094(4) -0.017(3) 0.045(3) 0.007(2)
C38 0.056(2) 0.052(2) 0.086(3) -0.013(2) 0.035(2) 0.0069(19)
C39 0.0409(19) 0.0385(19) 0.057(2) -0.0059(16) 0.0186(17) 0.0015(15)
N40 0.0281(13) 0.0480(17) 0.0373(14) -0.0058(12) 0.0126(11) -0.0026(12)
P3 0.0588(6) 0.0461(6) 0.1169(10) 0.0349(6) 0.0654(7) 0.0177(5)
F1 0.085(2) 0.0674(18) 0.167(3) -0.021(2) 0.087(2) -0.0237(15)
F2 0.0492(15) 0.119(3) 0.112(2) 0.060(2) 0.0417(16) 0.0238(15)
F3 0.0596(14) 0.0558(14) 0.101(2) 0.0167(14) 0.0495(15) 0.0036(11)
F4 0.150(3) 0.0531(17) 0.239(5) 0.037(2) 0.162(4) 0.0314(19)
F5 0.0538(14) 0.0682(16) 0.0871(18) 0.0237(14) 0.0377(14) 0.0109(12)
F6 0.122(3) 0.111(3) 0.188(4) 0.106(3) 0.123(3) 0.066(2)
O1E 0.079(2) 0.123(3) 0.064(2) 0.001(2) 0.0204(19) -0.003(2)
C1E 0.106(4) 0.117(4) 0.078(3) -0.014(3) 0.046(3) 0.002(3)
C2E 0.135(5) 0.120(5) 0.091(4) -0.005(4) 0.055(4) 0.002(4)
C3E 0.076(3) 0.162(5) 0.081(4) 0.010(4) 0.009(3) 0.023(4)
C4E 0.102(5) 0.171(6) 0.076(4) 0.020(4) 0.008(4) 0.038(5)

loop_
_atom_type_symbol
_atom_type_description
_atom_type_scat_dispersion_real
_atom_type_scat_dispersion_imag
_atom_type_scat_source
C C 0.0033 0.0016 'International Tables Vol C Tables 4.2.6.8 and 6.1.1.4'
H H 0.0000 0.0000 'International Tables Vol C Tables 4.2.6.8 and 6.1.1.4'
N N 0.0061 0.0033 'International Tables Vol C Tables 4.2.6.8 and 6.1.1.4'
F F 0.0171 0.0103 'International Tables Vol C Tables 4.2.6.8 and 6.1.1.4'
P P 0.1023 0.0942 'International Tables Vol C Tables 4.2.6.8 and 6.1.1.4'
Cu Cu 0.3201 1.2651 'International Tables Vol C Tables 4.2.6.8 and 6.1.1.4'
O O 0.0106 0.0060 'International Tables Vol C Tables 4.2.6.8 and 6.1.1.4'

loop_
_geom_angle_atom_site_label_1
_geom_angle_atom_site_label_2
_geom_angle_atom_site_label_3
_geom_angle
_geom_angle_site_symmetry_3
N26 Cu1 N40 79.05(11) .
N26 Cu1 P1 108.88(8) .
N40 Cu1 P1 118.75(8) .
N26 Cu1 P2 99.95(8) 3_666
N40 Cu1 P2 103.05(8) 3_666
P1 Cu1 P2 132.45(3) 3_666
C8 P1 C2 98.86(13) .
C8 P1 C1 103.15(14) .
C2 P1 C1 103.56(13) .
C8 P1 Cu1 117.53(10) .
C2 P1 Cu1 109.00(9) .
C1 P1 Cu1 121.63(10) .
C14 P2 C20 101.70(13) .
C14 P2 C1 106.86(13) .
C20 P2 C1 101.58(13) .
C14 P2 Cu1 116.85(10) 3_666
C20 P2 Cu1 105.22(9) 3_666
C1 P2 Cu1 121.55(10) 3_666
P1 C1 P2 116.47(15) .
P1 C1 H1A 108.2 .
P2 C1 H1A 108.2 .
P1 C1 H1B 108.2 .
P2 C1 H1B 108.2 .
H1A C1 H1B 107.3 .
C7 C2 C3 118.5(3) .
C7 C2 P1 123.8(2) .
C3 C2 P1 117.7(2) .
C4 C3 C2 121.0(3) .
C4 C3 H3 119.5 .
C2 C3 H3 119.5 .
C5 C4 C3 120.1(3) .
C5 C4 H4 120.0 .
C3 C4 H4 120.0 .
C4 C5 C6 119.8(3) .
C4 C5 H5 120.1 .
C6 C5 H5 120.1 .
C5 C6 C7 120.6(3) .
C5 C6 H6 119.7 .
C7 C6 H6 119.7 .
C2 C7 C6 120.0(3) .
C2 C7 H7 120.0 .
C6 C7 H7 120.0 .
C13 C8 C9 119.1(3) .
C13 C8 P1 120.0(2) .
C9 C8 P1 120.8(2) .
C10 C9 C8 119.8(3) .
C10 C9 H9 120.1 .
C8 C9 H9 120.1 .
C11 C10 C9 120.4(4) .
C11 C10 H10 119.8 .
C9 C10 H10 119.8 .
C12 C11 C10 120.4(3) .
C12 C11 H11 119.8 .
C10 C11 H11 119.8 .
C11 C12 C13 119.7(4) .
C11 C12 H12 120.2 .
C13 C12 H12 120.2 .
C8 C13 C12 120.6(4) .
C8 C13 H13 119.7 .
C12 C13 H13 119.7 .
C15 C14 C19 119.1(3) .
C15 C14 P2 118.8(2) .
C19 C14 P2 122.0(2) .
C14 C15 C16 120.4(3) .
C14 C15 H15 119.8 .
C16 C15 H15 119.8 .
C17 C16 C15 120.0(4) .
C17 C16 H16 120.0 .
C15 C16 H16 120.0 .
C16 C17 C18 120.4(3) .
C16 C17 H17 119.8 .
C18 C17 H17 119.8 .
C19 C18 C17 120.0(3) .
C19 C18 H18 120.0 .
C17 C18 H18 120.0 .
C18 C19 C14 120.2(3) .
C18 C19 H19 119.9 .
C14 C19 H19 119.9 .
C21 C20 C25 119.2(3) .
C21 C20 P2 120.2(2) .
C25 C20 P2 120.2(2) .
C20 C21 C22 120.5(3) .
C20 C21 H21 119.7 .
C22 C21 H21 119.7 .
C23 C22 C21 120.3(3) .
C23 C22 H22 119.8 .
C21 C22 H22 119.8 .
C24 C23 C22 119.8(3) .
C24 C23 H23 120.1 .
C22 C23 H23 120.1 .
C23 C24 C25 120.4(3) .
C23 C24 H24 119.8 .
C25 C24 H24 119.8 .
C20 C25 C24 119.8(3) .
C20 C25 H25 120.1 .
C24 C25 H25 120.1 .
C34 N26 C27 106.0(3) .
C34 N26 Cu1 110.0(2) .
C27 N26 Cu1 143.5(2) .
N26 C27 C28 129.5(3) .
N26 C27 C32 109.4(3) .
C28 C27 C32 121.2(3) .
C27 C28 C29 116.3(4) .
C27 C28 H28 121.8 .
C29 C28 H28 121.8 .
C28 C29 C30 122.6(4) .
C28 C29 H29 118.7 .
C30 C29 H29 118.7 .
C31 C30 C29 121.2(4) .
C31 C30 H30 119.4 .
C29 C30 H30 119.4 .
C30 C31 C32 116.9(4) .
C30 C31 H31 121.6 .
C32 C31 H31 121.6 .
N33 C32 C31 132.7(4) .
N33 C32 C27 105.5(3) .
C31 C32 C27 121.7(4) .
C34 N33 C32 108.0(3) .
C34 N33 H33 128(3) .
C32 N33 H33 124(3) .
N26 C34 N33 111.1(3) .
N26 C34 C35 122.5(3) .
N33 C34 C35 126.3(3) .
N40 C35 C36 122.4(4) .
N40 C35 C34 113.3(3) .
C36 C35 C34 124.2(3) .
C37 C36 C35 120.4(4) .
C37 C36 H36 119.8 .
C35 C36 H36 119.8 .
C36 C37 C38 118.5(4) .
C36 C37 H37 120.7 .
C38 C37 H37 120.7 .
C39 C38 C37 117.8(4) .
C39 C38 H38 121.1 .
C37 C38 H38 121.1 .
N40 C39 C38 124.2(4) .
N40 C39 H39 117.9 .
C38 C39 H39 117.9 .
C35 N40 C39 116.6(3) .
C35 N40 Cu1 114.0(2) .
C39 N40 Cu1 129.4(2) .
F4 P3 F5 90.77(19) .
F4 P3 F2 89.8(2) .
F5 P3 F2 89.00(15) .
F4 P3 F1 92.4(2) .
F5 P3 F1 92.69(19) .
F2 P3 F1 177.3(2) .
F4 P3 F3 178.6(2) .
F5 P3 F3 90.61(15) .
F2 P3 F3 89.86(18) .
F1 P3 F3 87.97(15) .
F4 P3 F6 90.2(2) .
F5 P3 F6 179.0(2) .
F2 P3 F6 90.7(2) .
F1 P3 F6 87.6(2) .
F3 P3 F6 88.44(18) .
C1E O1E C3E 116.1(6) .
O1E C1E C2E 113.0(6) .
O1E C1E H1E1 109.0 .
C2E C1E H1E1 109.0 .
O1E C1E H1E2 109.0 .
C2E C1E H1E2 109.0 .
H1E1 C1E H1E2 107.8 .
C1E C2E H2E1 109.5 .
C1E C2E H2E2 109.5 .
H2E1 C2E H2E2 109.5 .
C1E C2E H2E3 109.5 .
H2E1 C2E H2E3 109.5 .
H2E2 C2E H2E3 109.5 .
C4E C3E O1E 111.4(6) .
C4E C3E H3E1 109.4 .
O1E C3E H3E1 109.4 .
C4E C3E H3E2 109.4 .
O1E C3E H3E2 109.4 .
H3E1 C3E H3E2 108.0 .
C3E C4E H4E1 109.5 .
C3E C4E H4E2 109.5 .
H4E1 C4E H4E2 109.5 .
C3E C4E H4E3 109.5 .
H4E1 C4E H4E3 109.5 .
H4E2 C4E H4E3 109.5 .

loop_
_geom_bond_atom_site_label_1
_geom_bond_atom_site_label_2
_geom_bond_distance
_geom_bond_site_symmetry_2
Cu1 N26 2.083(3) .
Cu1 N40 2.118(3) .
Cu1 P1 2.2087(8) .
Cu1 P2 2.2540(8) 3_666
P1 C8 1.813(3) .
P1 C2 1.824(3) .
P1 C1 1.833(3) .
P2 C14 1.808(3) .
P2 C20 1.825(3) .
P2 C1 1.838(3) .
P2 Cu1 2.2540(8) 3_666
C1 H1A 0.9900 .
C1 H1B 0.9900 .
C2 C7 1.382(4) .
C2 C3 1.388(4) .
C3 C4 1.373(4) .
C3 H3 0.9500 .
C4 C5 1.368(5) .
C4 H4 0.9500 .
C5 C6 1.371(5) .
C5 H5 0.9500 .
C6 C7 1.382(5) .
C6 H6 0.9500 .
C7 H7 0.9500 .
C8 C13 1.375(4) .
C8 C9 1.386(4) .
C9 C10 1.375(5) .
C9 H9 0.9500 .
C10 C11 1.367(6) .
C10 H10 0.9500 .
C11 C12 1.363(6) .
C11 H11 0.9500 .
C12 C13 1.381(5) .
C12 H12 0.9500 .
C13 H13 0.9500 .
C14 C15 1.380(4) .
C14 C19 1.388(4) .
C15 C16 1.380(5) .
C15 H15 0.9500 .
C16 C17 1.364(6) .
C16 H16 0.9500 .
C17 C18 1.376(6) .
C17 H17 0.9500 .
C18 C19 1.375(5) .
C18 H18 0.9500 .
C19 H19 0.9500 .
C20 C21 1.377(4) .
C20 C25 1.381(4) .
C21 C22 1.379(4) .
C21 H21 0.9500 .
C22 C23 1.369(5) .
C22 H22 0.9500 .
C23 C24 1.367(5) .
C23 H23 0.9500 .
C24 C25 1.390(4) .
C24 H24 0.9500 .
C25 H25 0.9500 .
N26 C34 1.335(4) .
N26 C27 1.366(4) .
C27 C28 1.375(5) .
C27 C32 1.404(5) .
C28 C29 1.377(5) .
C28 H28 0.9500 .
C29 C30 1.389(6) .
C29 H29 0.9500 .
C30 C31 1.370(7) .
C30 H30 0.9500 .
C31 C32 1.377(6) .
C31 H31 0.9500 .
C32 N33 1.361(5) .
N33 C34 1.358(4) .
N33 H33 0.904(19) .
C34 C35 1.425(5) .
C35 N40 1.334(4) .
C35 C36 1.374(5) .
C36 C37 1.355(6) .
C36 H36 0.9500 .
C37 C38 1.386(7) .
C37 H37 0.9500 .
C38 C39 1.370(5) .
C38 H38 0.9500 .
C39 N40 1.343(5) .
C39 H39 0.9500 .
P3 F4 1.557(3) .
P3 F5 1.570(3) .
P3 F2 1.572(3) .
P3 F1 1.572(3) .
P3 F3 1.584(3) .
P3 F6 1.593(3) .
O1E C1E 1.371(6) .
O1E C3E 1.392(6) .
C1E C2E 1.381(8) .
C1E H1E1 0.9900 .
C1E H1E2 0.9900 .
C2E H2E1 0.9800 .
C2E H2E2 0.9800 .
C2E H2E3 0.9800 .
C3E C4E 1.388(8) .
C3E H3E1 0.9900 .
C3E H3E2 0.9900 .
C4E H4E1 0.9800 .
C4E H4E2 0.9800 .
C4E H4E3 0.9800 .

loop_
_geom_hbond_atom_site_label_D
_geom_hbond_atom_site_label_H
_geom_hbond_atom_site_label_A
_geom_hbond_distance_DH
_geom_hbond_distance_HA
_geom_hbond_distance_DA
_geom_hbond_angle_DHA
_geom_hbond_site_symmetry_A
N33 H33 F1 0.904(19) 2.24(2) 3.112(5) 162(4) .
N33 H33 F3 0.904(19) 2.46(4) 3.129(4) 131(4) .
N33 H33 F6 0.904(19) 2.35(3) 3.098(4) 140(4) .
C13 H13 N40 0.95 2.55 3.457(5) 160.0 .
C31 H31 F3 0.95 2.47 3.189(5) 132.2 .
C36 H36 F6 0.95 2.40 3.247(5) 148.3 .
C1 H1B F5 0.99 2.51 3.451(4) 159.4 4_665
C6 H6 F4 0.95 2.54 3.111(4) 118.4 4_665
C7 H7 F5 0.95 2.55 3.457(4) 159.8 4_665
C3E H3E1 F6 0.99 2.50 3.414(9) 153.9 2
C11 H11 F4 0.95 2.45 3.005(5) 117.0 3_566
C18 H18 F2 0.95 2.43 3.175(4) 135.0 3_566

loop_
_geom_torsion_atom_site_label_1
_geom_torsion_atom_site_label_2
_geom_torsion_atom_site_label_3
_geom_torsion_atom_site_label_4
_geom_torsion
_geom_torsion_site_symmetry_1
N26 Cu1 P1 C8 81.67(14) .
N40 Cu1 P1 C8 -5.96(14) .
P2 Cu1 P1 C8 -154.25(11) 3_666
N26 Cu1 P1 C2 -29.62(13) .
N40 Cu1 P1 C2 -117.25(13) .
P2 Cu1 P1 C2 94.45(11) 3_666
N26 Cu1 P1 C1 -149.85(14) .
N40 Cu1 P1 C1 122.53(15) .
P2 Cu1 P1 C1 -25.77(13) 3_666
C8 P1 C1 P2 93.04(19) .
C2 P1 C1 P2 -164.31(16) .
Cu1 P1 C1 P2 -41.5(2) .
C14 P2 C1 P1 -49.3(2) .
C20 P2 C1 P1 -155.48(17) .
Cu1 P2 C1 P1 88.40(17) 3_666
C8 P1 C2 C7 139.6(3) .
C1 P1 C2 C7 33.7(3) .
Cu1 P1 C2 C7 -97.1(2) .
C8 P1 C2 C3 -43.3(2) .
C1 P1 C2 C3 -149.2(2) .
Cu1 P1 C2 C3 80.0(2) .
C7 C2 C3 C4 -0.6(4) .
P1 C2 C3 C4 -177.9(2) .
C2 C3 C4 C5 0.4(5) .
C3 C4 C5 C6 0.1(5) .
C4 C5 C6 C7 -0.3(5) .
C3 C2 C7 C6 0.4(5) .
P1 C2 C7 C6 177.5(2) .
C5 C6 C7 C2 0.1(5) .
C2 P1 C8 C13 123.3(3) .
C1 P1 C8 C13 -130.4(3) .
Cu1 P1 C8 C13 6.4(3) .
C2 P1 C8 C9 -52.0(3) .
C1 P1 C8 C9 54.2(3) .
Cu1 P1 C8 C9 -169.0(2) .
C13 C8 C9 C10 0.4(5) .
P1 C8 C9 C10 175.8(2) .
C8 C9 C10 C11 -0.1(5) .
C9 C10 C11 C12 0.0(6) .
C10 C11 C12 C13 -0.2(6) .
C9 C8 C13 C12 -0.6(5) .
P1 C8 C13 C12 -176.1(3) .
C11 C12 C13 C8 0.5(6) .
C20 P2 C14 C15 -121.7(3) .
C1 P2 C14 C15 132.2(2) .
Cu1 P2 C14 C15 -7.8(3) 3_666
C20 P2 C14 C19 53.5(3) .
C1 P2 C14 C19 -52.5(3) .
Cu1 P2 C14 C19 167.5(2) 3_666
C19 C14 C15 C16 0.1(5) .
P2 C14 C15 C16 175.5(3) .
C14 C15 C16 C17 1.2(6) .
C15 C16 C17 C18 -1.2(6) .
C16 C17 C18 C19 -0.1(6) .
C17 C18 C19 C14 1.5(5) .
C15 C14 C19 C18 -1.5(4) .
P2 C14 C19 C18 -176.7(2) .
C14 P2 C20 C21 35.3(3) .
C1 P2 C20 C21 145.5(2) .
Cu1 P2 C20 C21 -87.0(2) 3_666
C14 P2 C20 C25 -152.6(2) .
C1 P2 C20 C25 -42.4(3) .
Cu1 P2 C20 C25 85.1(2) 3_666
C25 C20 C21 C22 0.7(5) .
P2 C20 C21 C22 172.9(2) .
C20 C21 C22 C23 -0.5(5) .
C21 C22 C23 C24 -0.1(6) .
C22 C23 C24 C25 0.5(6) .
C21 C20 C25 C24 -0.3(5) .
P2 C20 C25 C24 -172.6(3) .
C23 C24 C25 C20 -0.2(5) .
N40 Cu1 N26 C34 -8.9(2) .
P1 Cu1 N26 C34 -125.8(2) .
P2 Cu1 N26 C34 92.6(2) 3_666
N40 Cu1 N26 C27 -179.5(4) .
P1 Cu1 N26 C27 63.6(4) .
P2 Cu1 N26 C27 -78.0(4) 3_666
C34 N26 C27 C28 179.5(3) .
Cu1 N26 C27 C28 -9.7(6) .
C34 N26 C27 C32 -0.2(4) .
Cu1 N26 C27 C32 170.6(3) .
N26 C27 C28 C29 -176.8(3) .
C32 C27 C28 C29 2.9(5) .
C27 C28 C29 C30 -0.7(5) .
C28 C29 C30 C31 -1.8(7) .
C29 C30 C31 C32 2.0(7) .
C30 C31 C32 N33 176.9(4) .
C30 C31 C32 C27 0.1(6) .
N26 C27 C32 N33 -0.5(4) .
C28 C27 C32 N33 179.8(3) .
N26 C27 C32 C31 177.1(4) .
C28 C27 C32 C31 -2.7(6) .
C31 C32 N33 C34 -176.2(4) .
C27 C32 N33 C34 1.0(4) .
C27 N26 C34 N33 0.9(4) .
Cu1 N26 C34 N33 -173.3(2) .
C27 N26 C34 C35 -176.0(3) .
Cu1 N26 C34 C35 9.8(4) .
C32 N33 C34 N26 -1.2(4) .
C32 N33 C34 C35 175.5(3) .
N26 C34 C35 N40 -3.3(5) .
N33 C34 C35 N40 -179.7(3) .
N26 C34 C35 C36 173.7(4) .
N33 C34 C35 C36 -2.7(6) .
N40 C35 C36 C37 2.3(7) .
C34 C35 C36 C37 -174.4(4) .
C35 C36 C37 C38 -0.6(7) .
C36 C37 C38 C39 -1.5(7) .
C37 C38 C39 N40 2.1(7) .
C36 C35 N40 C39 -1.8(5) .
C34 C35 N40 C39 175.2(3) .
C36 C35 N40 Cu1 177.8(3) .
C34 C35 N40 Cu1 -5.1(4) .
C38 C39 N40 C35 -0.4(6) .
C38 C39 N40 Cu1 -180.0(3) .
N26 Cu1 N40 C35 7.9(2) .
P1 Cu1 N40 C35 113.5(2) .
P2 Cu1 N40 C35 -89.9(2) 3_666
N26 Cu1 N40 C39 -172.5(3) .
P1 Cu1 N40 C39 -66.9(3) .
P2 Cu1 N40 C39 89.7(3) 3_666
C3E O1E C1E C2E -171.6(6) .
C1E O1E C3E C4E -172.6(6) .
